data_4113799
loop_
_publ_author_name
'Kannan Raghuraman'
'Kavita K. Katti'
'Leonard J. Barbour'
'Nagavarakishore Pillarsetty'
'Charles L. Barnes'
'Kattesh V. Katti'

_publ_section_title
;
 Characterization of Supramolecular (H2O)18 Water Morphology and
 Water-Methanol (H2O)15(CH3OH)3 Clusters in a Novel Phosphorus
 Functionalized Trimeric Amino Acid Host
;
_journal_name_full 'Journal of the American Chemical Society'
_journal_page_first 6955
_journal_page_last 6961
_journal_paper_doi 10.1021/ja034682c
_journal_volume 125
_journal_year 2003
_chemical_formula_sum 'C12.5 H33 N3 O10 P'
_chemical_formula_weight 416.39
_chemical_name_systematic
; 
 ? 
;
_space_group_IT_number 173
_symmetry_cell_setting hexagonal
_symmetry_space_group_name_Hall 'P 6c'
_symmetry_space_group_name_H-M 'P 63'
_atom_sites_solution_hydrogens geom
_atom_sites_solution_primary direct
_atom_sites_solution_secondary difmap
_audit_creation_method SHELXL-97
_cell_angle_alpha 90.00
_cell_angle_beta 90.00
_cell_angle_gamma 120.00
_cell_formula_units_Z 4
_cell_length_a 12.2122(4)
_cell_length_b 12.2122(4)
_cell_length_c 15.8761(11)
_cell_measurement_reflns_used 3104
_cell_measurement_temperature 193(2)
_cell_measurement_theta_max 25.5
_cell_measurement_theta_min 2.3
_cell_volume 2050.51(17)
_computing_cell_refinement 'SAINT (Bruker, 1998)'
_computing_data_collection 'SMART (Bruker, 1998)'
_computing_data_reduction 'SAINT (Bruker, 1998)'
_computing_molecular_graphics 'ORTEP-III (Burnett & Johnson, 1996)'
_computing_publication_material 'CIFTAB (Sheldrick, 1997)'
_computing_structure_refinement 'SHELXL-97 (Sheldrick, 1997)'
_computing_structure_solution 'SHELXS-97 (Sheldrick, 1997)'
_diffrn_ambient_temperature 293(2)
_diffrn_measured_fraction_theta_full 1.000
_diffrn_measured_fraction_theta_max 1.000
_diffrn_measurement_device_type 'Bruker SMART CCD area detector'
_diffrn_measurement_method 'omega scans'
_diffrn_radiation_monochromator graphite
_diffrn_radiation_source 'normal-focus sealed tube'
_diffrn_radiation_type MoK\a
_diffrn_radiation_wavelength 0.71073
_diffrn_reflns_av_R_equivalents 0.0616
_diffrn_reflns_av_sigmaI/netI 0.0606
_diffrn_reflns_limit_h_max 15
_diffrn_reflns_limit_h_min -15
_diffrn_reflns_limit_k_max 13
_diffrn_reflns_limit_k_min -15
_diffrn_reflns_limit_l_max 20
_diffrn_reflns_limit_l_min -18
_diffrn_reflns_number 12976
_diffrn_reflns_theta_full 27.15
_diffrn_reflns_theta_max 27.15
_diffrn_reflns_theta_min 1.93
_diffrn_standards_decay_% 0.0
_exptl_absorpt_coefficient_mu 0.187
_exptl_absorpt_correction_T_max 0.99
_exptl_absorpt_correction_T_min 0.92
_exptl_absorpt_correction_type multi-scan
_exptl_absorpt_process_details
;
 Data were corrected for decay and absorption using the program SADABS 
 based on the method of R.H. Blessing (Acta Cryst. A51, 33-38, 1995).
;
_exptl_crystal_colour colorless
_exptl_crystal_density_diffrn 1.349
_exptl_crystal_description plate
_exptl_crystal_F_000 896
_exptl_crystal_size_max 0.45
_exptl_crystal_size_mid 0.25
_exptl_crystal_size_min 0.05
_refine_diff_density_max 0.441
_refine_diff_density_min -0.258
_refine_diff_density_rms 0.067
_refine_ls_abs_structure_details 'Flack H D (1983), Acta Cryst. A39, 876-881'
_refine_ls_abs_structure_Flack -0.09(15)
_refine_ls_extinction_method none
_refine_ls_goodness_of_fit_ref 1.080
_refine_ls_hydrogen_treatment noref
_refine_ls_matrix_type full
_refine_ls_number_parameters 163
_refine_ls_number_reflns 2865
_refine_ls_number_restraints 1
_refine_ls_restrained_S_all 1.080
_refine_ls_R_factor_all 0.0723
_refine_ls_R_factor_gt 0.0519
_refine_ls_shift/su_max 0.000
_refine_ls_shift/su_mean 0.000
_refine_ls_structure_factor_coef Fsqd
_refine_ls_weighting_details 'calc w=1/[\s^2^(Fo^2^)+(0.0641P)^2^+0.0000P] where P=(Fo^2^+2Fc^2^)/3'
_refine_ls_weighting_scheme calc
_refine_ls_wR_factor_gt 0.1138
_refine_ls_wR_factor_ref 0.1220
_reflns_number_gt 2304
_reflns_number_total 2865
_reflns_threshold_expression >2sigma(I)
_cod_data_source_file ja034682csi20030325_115216.cif
_cod_data_source_block CRR-15
_cod_original_formula_sum 'C12.50 H33 N3 O10 P'
_cod_database_code 4113799

loop_
_symmetry_equiv_pos_as_xyz
'x, y, z'
'x-y, x, z+1/2'
'-y, x-y, z'
'-x, -y, z+1/2'
'-x+y, -x, z'
'y, -x+y, z+1/2'

loop_
_atom_site_label
_atom_site_type_symbol
_atom_site_fract_x
_atom_site_fract_y
_atom_site_fract_z
_atom_site_U_iso_or_equiv
_atom_site_adp_type
_atom_site_occupancy
_atom_site_symmetry_multiplicity
_atom_site_calc_flag
_atom_site_refinement_flags
P1 P 0.3333 0.6667 0.28168(9) 0.0183(3) Uani 1 3 d S
O1 O 0.7600(2) 0.9965(2) 0.38664(15) 0.0307(6) Uani 1 1 d .
N1 N 0.5639(2) 0.8846(2) 0.28799(16) 0.0197(5) Uani 1 1 d .
H1A H 0.6008 0.8392 0.3019 0.024 Uiso 1 1 calc R
H1B H 0.5293 0.8951 0.3352 0.024 Uiso 1 1 calc R
C1 C 0.4598(3) 0.8092(3) 0.22700(19) 0.0209(6) Uani 1 1 d .
H1C H 0.4924 0.7835 0.1798 0.025 Uiso 1 1 calc R
H1D H 0.4255 0.8601 0.2055 0.025 Uiso 1 1 calc R
P2 P 0.0000 1.0000 0.44892(9) 0.0204(3) Uani 1 3 d S
O2 O 0.8545(2) 1.1790(2) 0.31682(16) 0.0374(6) Uani 1 1 d .
N2 N 0.2085(2) 0.9719(2) 0.44552(18) 0.0210(5) Uani 1 1 d .
H2A H 0.1518 0.9004 0.4193 0.025 Uiso 1 1 calc R
H2B H 0.2460 1.0322 0.4059 0.025 Uiso 1 1 calc R
C2 C 0.6652(3) 1.0125(3) 0.2586(2) 0.0232(7) Uani 1 1 d .
H2 H 0.7020 1.0021 0.2065 0.028 Uiso 1 1 calc R
O3 O 0.3278(2) 0.8974(2) 0.34415(14) 0.0244(5) Uani 1 1 d .
C3 C 0.7687(3) 1.0660(3) 0.3272(2) 0.0235(7) Uani 1 1 d .
O4 O 0.4887(2) 0.9508(2) 0.43224(15) 0.0317(6) Uani 1 1 d .
C4 C 0.6115(3) 1.0989(3) 0.2409(3) 0.0301(7) Uani 1 1 d .
H4A H 0.5524 1.0651 0.1952 0.045 Uiso 1 1 calc R
H4B H 0.6790 1.1816 0.2261 0.045 Uiso 1 1 calc R
H4C H 0.5692 1.1046 0.2903 0.045 Uiso 1 1 calc R
C5 C 0.1389(3) 1.0111(3) 0.5046(2) 0.0232(6) Uani 1 1 d .
H5A H 0.1942 1.0972 0.5234 0.028 Uiso 1 1 calc R
H5B H 0.1113 0.9563 0.5536 0.028 Uiso 1 1 calc R
C6 C 0.3067(3) 0.9498(3) 0.48516(18) 0.0225(6) Uani 1 1 d .
H6 H 0.3635 1.0228 0.5198 0.027 Uiso 1 1 calc R
C7 C 0.3814(3) 0.9324(3) 0.4144(2) 0.0216(7) Uani 1 1 d .
C8 C 0.2462(3) 0.8313(3) 0.5388(2) 0.0315(8) Uani 1 1 d .
H8A H 0.2016 0.8423 0.5848 0.047 Uiso 1 1 calc R
H8B H 0.3106 0.8158 0.5605 0.047 Uiso 1 1 calc R
H8C H 0.1881 0.7606 0.5051 0.047 Uiso 1 1 calc R
O2W O 1.0456(3) 1.2529(3) 0.18700(17) 0.0478(7) Uani 1 1 d .
O1W O 0.0000 1.0000 0.6845(4) 0.0601(15) Uani 1 3 d S
O1M O 0.3333 0.6667 0.0258(3) 0.0526(13) Uani 1 3 d S
O3W O 0.6591(3) 1.0999(3) 0.56122(18) 0.0545(8) Uani 1 1 d .
C1M C 0.3333 0.6667 -0.0667(5) 0.070(2) Uani 1 3 d S
H1M1 H 0.2743 0.6908 -0.0869 0.105 Uiso 0.33 1 calc PR
H1M2 H 0.3092 0.5835 -0.0869 0.105 Uiso 0.33 1 calc PR
H1M3 H 0.4165 0.7257 -0.0869 0.105 Uiso 0.33 1 calc PR

loop_
_atom_site_aniso_label
_atom_site_aniso_U_11
_atom_site_aniso_U_22
_atom_site_aniso_U_33
_atom_site_aniso_U_23
_atom_site_aniso_U_13
_atom_site_aniso_U_12
P1 0.0170(4) 0.0170(4) 0.0207(6) 0.000 0.000 0.00852(19)
O1 0.0258(12) 0.0257(13) 0.0393(15) 0.0061(10) -0.0072(10) 0.0118(11)
N1 0.0189(12) 0.0188(12) 0.0218(13) 0.0023(11) 0.0010(11) 0.0096(10)
C1 0.0216(15) 0.0187(15) 0.0214(16) 0.0027(12) 0.0018(12) 0.0094(13)
P2 0.0179(4) 0.0179(4) 0.0255(7) 0.000 0.000 0.00894(19)
O2 0.0276(12) 0.0237(12) 0.0421(14) 0.0078(11) -0.0066(11) -0.0014(10)
N2 0.0200(12) 0.0199(12) 0.0239(14) -0.0016(11) -0.0020(11) 0.0105(10)
C2 0.0203(15) 0.0187(15) 0.0262(17) 0.0029(12) 0.0029(12) 0.0065(12)
O3 0.0223(11) 0.0236(11) 0.0273(13) -0.0036(9) -0.0010(10) 0.0114(9)
C3 0.0194(15) 0.0225(16) 0.0279(17) 0.0000(14) 0.0020(13) 0.0098(13)
O4 0.0253(12) 0.0457(14) 0.0309(13) -0.0069(11) -0.0050(10) 0.0227(11)
C4 0.0300(18) 0.0244(17) 0.0342(19) 0.0079(14) -0.0020(15) 0.0124(14)
C5 0.0207(15) 0.0244(16) 0.0257(16) -0.0073(13) -0.0023(13) 0.0120(14)
C6 0.0194(15) 0.0234(16) 0.0250(16) -0.0067(13) -0.0068(12) 0.0110(13)
C7 0.0230(16) 0.0176(15) 0.0234(18) -0.0005(12) -0.0004(13) 0.0094(13)
C8 0.037(2) 0.040(2) 0.0269(18) 0.0031(14) 0.0033(15) 0.0260(17)
O2W 0.0526(17) 0.0506(17) 0.0442(18) 0.0026(13) 0.0082(13) 0.0288(14)
O1W 0.060(2) 0.060(2) 0.060(4) 0.000 0.000 0.0301(10)
O1M 0.059(2) 0.059(2) 0.040(3) 0.000 0.000 0.0296(10)
O3W 0.076(2) 0.0609(19) 0.0371(17) -0.0140(14) -0.0186(15) 0.0423(17)
C1M 0.080(4) 0.080(4) 0.050(5) 0.000 0.000 0.0401(19)

loop_
_atom_type_symbol
_atom_type_description
_atom_type_scat_dispersion_real
_atom_type_scat_dispersion_imag
_atom_type_scat_source
C C 0.0033 0.0016 'International Tables Vol C Tables 4.2.6.8 and 6.1.1.4'
H H 0.0000 0.0000 'International Tables Vol C Tables 4.2.6.8 and 6.1.1.4'
N N 0.0061 0.0033 'International Tables Vol C Tables 4.2.6.8 and 6.1.1.4'
O O 0.0106 0.0060 'International Tables Vol C Tables 4.2.6.8 and 6.1.1.4'
P P 0.1023 0.0942 'International Tables Vol C Tables 4.2.6.8 and 6.1.1.4'

loop_
_geom_angle_atom_site_label_1
_geom_angle_atom_site_label_2
_geom_angle_atom_site_label_3
_geom_angle
_geom_angle_site_symmetry_1
_geom_angle_site_symmetry_3
C1 P1 C1 100.09(13) 3_665 .
C1 P1 C1 100.09(13) 3_665 5_565
C1 P1 C1 100.09(13) . 5_565
C1 N1 C2 116.4(2) . .
N1 C1 P1 109.04(19) . .
C5 P2 C5 99.22(13) . 3_675
C5 P2 C5 99.22(13) . 5_465
C5 P2 C5 99.22(13) 3_675 5_465
C6 N2 C5 115.4(2) . .
N1 C2 C4 111.2(2) . .
N1 C2 C3 107.1(2) . .
C4 C2 C3 112.5(3) . .
O1 C3 O2 126.2(3) . .
O1 C3 C2 118.4(3) . .
O2 C3 C2 115.3(3) . .
N2 C5 P2 108.8(2) . .
N2 C6 C8 110.9(2) . .
N2 C6 C7 107.7(2) . .
C8 C6 C7 108.7(3) . .
O4 C7 O3 125.8(3) . .
O4 C7 C6 117.1(3) . .
O3 C7 C6 117.1(3) . .

loop_
_geom_bond_atom_site_label_1
_geom_bond_atom_site_label_2
_geom_bond_distance
_geom_bond_site_symmetry_2
P1 C1 1.866(3) 3_665
P1 C1 1.866(3) .
P1 C1 1.866(3) 5_565
O1 C3 1.237(4) .
N1 C1 1.494(4) .
N1 C2 1.502(4) .
P2 C5 1.857(3) .
P2 C5 1.857(3) 3_675
P2 C5 1.857(3) 5_465
O2 C3 1.258(4) .
N2 C6 1.494(4) .
N2 C5 1.495(4) .
C2 C4 1.521(4) .
C2 C3 1.545(5) .
O3 C7 1.255(4) .
O4 C7 1.247(4) .
C6 C8 1.515(4) .
C6 C7 1.527(4) .
O1M C1M 1.469(10) .

loop_
_geom_torsion_atom_site_label_1
_geom_torsion_atom_site_label_2
_geom_torsion_atom_site_label_3
_geom_torsion_atom_site_label_4
_geom_torsion
_geom_torsion_site_symmetry_1
C2 N1 C1 P1 -171.30(19) .
C1 P1 C1 N1 145.9(2) 3_665
C1 P1 C1 N1 -111.9(3) 5_565
C1 N1 C2 C4 62.8(3) .
C1 N1 C2 C3 -173.9(2) .
N1 C2 C3 O1 6.8(4) .
C4 C2 C3 O1 129.4(3) .
N1 C2 C3 O2 -172.6(2) .
C4 C2 C3 O2 -50.1(4) .
C6 N2 C5 P2 -167.85(19) .
C5 P2 C5 N2 -149.8(2) 3_675
C5 P2 C5 N2 109.2(3) 5_465
C5 N2 C6 C8 70.3(3) .
C5 N2 C6 C7 -170.8(2) .
N2 C6 C7 O4 158.9(3) .
C8 C6 C7 O4 -80.8(3) .
N2 C6 C7 O3 -23.1(4) .
C8 C6 C7 O3 97.2(3) .
